data_2010422
loop_
_publ_author_name
'Tornroos, Karl W.'

_publ_section_title
;
A Dinitrato(diphenylphenanthroline)palladium(II) Complex
;
_journal_name_full 'Acta Crystallographica Section C'
_journal_page_first 238
_journal_page_last 242
_journal_volume 51
_journal_year 1995
_chemical_formula_moiety 'C26 H22 N4 O7 Pd1 S1'
_chemical_formula_sum 'C26 H22 N4 O7 Pd S'
_chemical_formula_weight 640.94
_space_group_IT_number 2
_space_group_name_Hall '-P 1'
_space_group_name_H-M_alt 'P -1'
_symmetry_cell_setting triclinic
_symmetry_space_group_name_Hall '-P 1'
_symmetry_space_group_name_H-M 'P -1'
_cell_angle_alpha 72.470(10)
_cell_angle_beta 84.540(10)
_cell_angle_gamma 69.540(10)
_cell_formula_units_Z 2
_cell_length_a 8.785(2)
_cell_length_b 11.233(2)
_cell_length_c 14.555(3)
_cell_measurement_temperature 153.0(10)
_cell_volume 1283.1(5)
_exptl_crystal_density_diffrn 1.659
_refine_ls_R_factor_obs 0.0329
_refine_ls_wR_factor_obs 0.0757
_cod_original_formula_sum 'C26 H22 N4 O7 Pd1 S1'
_cod_database_code 2010422

loop_
_symmetry_equiv_pos_as_xyz
x,y,z
-x,-y,-z

loop_
_atom_site_label
_atom_site_fract_x
_atom_site_fract_y
_atom_site_fract_z
_atom_site_U_iso_or_equiv
Pd .18948(5) .11692(4) .44776(3) 0.01530(10)
N(1n) .4422(5) .0774(4) .3095(3) 0.0240(10)
N(2n) .2177(6) .3763(4) .3879(3) 0.0280(10)
O(1) .2820(4) .1158(3) .3144(2) 0.0210(10)
O(2) .5223(4) .0175(4) .3838(3) 0.0310(10)
O(3) .4983(5) .1042(4) .2291(3) 0.0410(10)
O(4) .1096(5) .3174(3) .4093(3) 0.0280(10)
O(5) .1680(6) .4973(4) .3718(3) 0.0430(10)
O(6) .3611(5) .3099(4) .3840(4) 0.0500(10)
N(1) .2398(5) -.0788(4) .4997(3) 0.0160(10)
C(2) .3098(6) -.1717(5) .4559(3) 0.0180(10)
C(3) .3410(6) -.3069(5) .5032(3) 0.0180(10)
C(4) .3037(5) -.3481(4) .5994(3) 0.0170(10)
C(4a) .2257(5) -.2501(4) .6467(3) 0.0160(10)
C(5) .1702(6) -.2755(5) .7451(4) 0.0190(10)
C(6) .0867(6) -.1761(5) .7832(3) 0.0200(10)
C(6a) .0483(5) -.0390(5) .7283(3) 0.0170(10)
C(7) -.0459(6) .0719(5) .7618(4) 0.0180(10)
C(8) -.0610(6) .1964(5) .7019(4) 0.0220(10)
C(9) .0064(6) .2143(5) .6106(3) 0.0180(10)
N(10) .0887(5) .1128(4) .5765(3) 0.0170(10)
C(1a) .1944(5) -.1174(4) .5936(3) 0.0140(10)
C(10a) .1088(5) -.0128(4) .6347(3) 0.0150(10)
C(11) .3456(6) -.4927(5) .6515(4) 0.0200(10)
C(12) .4468(6) -.5475(5) .7321(4) 0.0250(10)
C(13) .4875(7) -.6813(5) .7803(4) 0.0310(10)
C(14) .4278(7) -.7606(5) .7482(4) 0.0310(10)
C(15) .3297(7) -.7076(5) .6677(5) 0.0320(10)
C(16) .2882(7) -.5720(5) .6182(4) 0.0250(10)
C(21) -.1274(6) .0579(5) .8567(4) 0.0210(10)
C(22) -.1267(6) .1390(5) .9129(4) 0.0250(10)
C(23) -.2111(7) .1314(6) .9986(4) 0.0330(10)
C(24) -.2924(7) .0432(6) 1.0313(4) 0.0390(10)
C(25) -.2940(7) -.0383(6) .9763(4) 0.0320(10)
C(26) -.2125(6) -.0310(5) .8894(4) 0.0240(10)
S(1) .2328(4) .5109(2) .0716(2) .0580(10)
O1(S1) .1316(9) .6128(8) -.0105(6) .063(2)
C1(S1) .1074(14) .4492(12) .1541(9) .063(2)
C2(S1) .3221(16) .3693(12) .0304(8) .063(2)
S(2) .2333(10) .4258(8) .0343(6) .050(3)
O1(S2) .179(3) .570(2) -.03230(10) .047(4)
C1(S2) .438(3) .402(3) .060(2) .047(4)
C2(S2) .157(4) .416(3) .144(2) .047(4)
H(2) .3400(6) -.1461(5) .3904(3) 0.017(5)
H(3) .3880(6) -.3705(5) .4688(3) 0.017(5)
H(5) .1932(6) -.3646(5) .7839(4) 0.017(5)
H(6) .0522(6) -.1971(5) .8481(3) 0.017(5)
H(8) -.1188(6) .2718(5) .7234(4) 0.017(5)
H(9) -.0069(6) .3019(5) .5713(3) 0.017(5)
H(12) .4881(6) -.4932(5) .7542(4) 0.048(9)
H(13) .5567(7) -.7188(5) .8355(4) 0.048(9)
H(14) .4547(7) -.8522(5) .7819(4) 0.048(9)
H(15) .2898(7) -.7626(5) .6455(5) 0.048(9)
H(16) .2210(7) -.5352(5) .5622(4) 0.048(9)
H(22) -.0684(6) .1993(5) .8923(4) 0.036(7)
H(23) -.2124(7) .1887(6) 1.0355(4) 0.036(7)
H(24) -.3475(7) .0376(6) 1.0910(4) 0.033(7)
H(25) -.3512(7) -.0994(6) .9984(4) 0.036(7)
H(26) -.2146(6) -.0867(5) .8520(4) 0.036(7)

loop_
_geom_bond_atom_site_label_1
_geom_bond_atom_site_label_2
_geom_bond_site_symmetry_1
_geom_bond_site_symmetry_2
_geom_bond_distance
_geom_bond_publ_flag
Pd N(1) . . 1.996(4) yes
Pd N(10) . . 1.989(4) yes
Pd O(1) . . 2.034(3) yes
Pd O(4) . . 2.022(3) yes
N(1n) O(1) . . 1.321(5) yes
N(1n) O(2) . . 1.222(5) yes
N(1n) O(3) . . 1.218(5) yes
N(2n) O(4) . . 1.302(6) yes
N(2n) O(5) . . 1.227(6) yes
N(2n) O(6) . . 1.225(6) yes
N(1) C(2) . . 1.323(6) yes
N(1) C(1a) . . 1.369(6) yes
C(1a) C(10a) . . 1.423(7) yes
C(1a) C(4a) . . 1.398(6) yes
C(2) C(3) . . 1.403(7) yes
C(3) C(4) . . 1.383(6) yes
C(4) C(4a) . . 1.411(7) yes
C(4) C(11) . . 1.498(6) yes
C(4a) C(5) . . 1.445(6) yes
C(5) C(6) . . 1.348(7) yes
C(6) C(6a) . . 1.439(6) yes
C(6a) C(7) . . 1.430(7) yes
C(6a) C(10a) . . 1.398(6) yes
C(7) C(8) . . 1.375(7) yes
C(7) C(21) . . 1.484(7) yes
C(8) C(9) . . 1.388(7) yes
C(9) N(10) . . 1.329(6) yes
N(10) C(10a) . . 1.369(6) yes
S(1) O1(S1) . . 1.482(8) yes
S(1) C1(S1) . . 1.708(12) yes
S(1) C2(S1) . . 1.766(12) yes
S(2) O1(S2) . . 1.55(2) yes
S(2) C1(S2) . . 1.78(3) yes
S(2) C2(S2) . . 1.66(3) yes

_cod_duplicate_entry 2003183
